data_4324258
loop_
_publ_author_name
'Daniel L. Reger'
'Jacob J. Horger'
'Mark D. Smith'
'Gary J. Long'
'Fernande Grandjean'

_publ_contact_author_address
;
Department of Chemistry and Biochemistry
University of South Carolina
Columbia, South Carolina 29208
USA
;
_publ_contact_author_email reger@mail.chem.sc.edu
_publ_contact_author_fax '1 803 777 9521'
_publ_contact_author_name 'Professor Daniel L. Reger'
_publ_contact_author_phone '1 803 777 2587'
_publ_section_title
;
 Homochiral, Helical Supramolecular Metal-Organic Frameworks Organized by
 Strong \p...\p Stacking Interactions: Single-Crystal to Single-Crystal
 Transformations in Closely Packed Solids
;
_journal_name_full 'Inorganic Chemistry'
_journal_page_first 686
_journal_page_last 704
_journal_paper_doi 10.1021/ic102256t
_journal_volume 50
_journal_year 2011
_chemical_absolute_configuration ad
_chemical_formula_moiety 'C46 H38 Co N10 O10, 4.76(H2 O)'
_chemical_formula_sum 'C46 H47.52 Co N10 O14.76'
_chemical_formula_weight 1035.63
_chemical_name_systematic
; 
 ? 
;
_space_group_IT_number 178
_symmetry_cell_setting hexagonal
_symmetry_space_group_name_Hall 'P 61 2 (0 0 5)'
_symmetry_space_group_name_H-M 'P 61 2 2'
_atom_sites_solution_hydrogens other
_atom_sites_solution_primary direct
_atom_sites_solution_secondary difmap
_audit_creation_method SHELXL-97
_cell_angle_alpha 90.00
_cell_angle_beta 90.00
_cell_angle_gamma 120.00
_cell_formula_units_Z 6
_cell_length_a 11.36860(10)
_cell_length_b 11.36860(10)
_cell_length_c 61.4475(11)
_cell_measurement_reflns_used 8562
_cell_measurement_temperature 150(2)
_cell_measurement_theta_max 24.974
_cell_measurement_theta_min 2.295
_cell_volume 6877.79(15)
_computing_cell_refinement 'SAINT-Plus Version 6.45 (Bruker, 2001)'
_computing_data_collection 'SMART Version 5.625 (Bruker, 2001)'
_computing_data_reduction 'SAINT-Plus Version 6.45 (Bruker, 2001)'
_computing_molecular_graphics various
_computing_publication_material 'SHELXTL Version 6.14 (Bruker, 2000)'
_computing_structure_refinement 'SHELXL-97 (Sheldrick, 1997)'
_computing_structure_solution 'SHELXS-97 (Sheldrick, 1990)'
_diffrn_ambient_temperature 150(2)
_diffrn_measured_fraction_theta_full 0.999
_diffrn_measured_fraction_theta_max 0.999
_diffrn_measurement_device_type 'Bruker SMART APEX CCD diffractometer'
_diffrn_measurement_method 'omega scans'
_diffrn_radiation_monochromator graphite
_diffrn_radiation_source 'fine-focus sealed tube'
_diffrn_radiation_type MoK\a
_diffrn_radiation_wavelength 0.71073
_diffrn_reflns_av_R_equivalents 0.0393
_diffrn_reflns_av_sigmaI/netI 0.0195
_diffrn_reflns_limit_h_max 13
_diffrn_reflns_limit_h_min -13
_diffrn_reflns_limit_k_max 11
_diffrn_reflns_limit_k_min -13
_diffrn_reflns_limit_l_max 73
_diffrn_reflns_limit_l_min -71
_diffrn_reflns_number 44445
_diffrn_reflns_theta_full 25.06
_diffrn_reflns_theta_max 25.06
_diffrn_reflns_theta_min 1.99
_exptl_absorpt_coefficient_mu 0.458
_exptl_absorpt_correction_T_max 1.0000
_exptl_absorpt_correction_T_min 0.8700
_exptl_absorpt_correction_type multi-scan
_exptl_absorpt_process_details 'SADABS Version 2.05 (Bruker, 2001)'
_exptl_crystal_colour yellow-orange
_exptl_crystal_density_diffrn 1.500
_exptl_crystal_description bar
_exptl_crystal_F_000 3232
_exptl_crystal_size_max 0.48
_exptl_crystal_size_mid 0.38
_exptl_crystal_size_min 0.16
_refine_diff_density_max 0.385
_refine_diff_density_min -0.357
_refine_diff_density_rms 0.054
_refine_ls_abs_structure_details 'Flack H D (1983), Acta Cryst. A39, 876-881'
_refine_ls_abs_structure_Flack 0.02(2)
_refine_ls_extinction_method none
_refine_ls_goodness_of_fit_ref 1.159
_refine_ls_hydrogen_treatment mixed
_refine_ls_matrix_type full
_refine_ls_number_parameters 335
_refine_ls_number_reflns 4078
_refine_ls_number_restraints 1
_refine_ls_restrained_S_all 1.159
_refine_ls_R_factor_all 0.0474
_refine_ls_R_factor_gt 0.0459
_refine_ls_shift/su_max 0.000
_refine_ls_shift/su_mean 0.000
_refine_ls_structure_factor_coef Fsqd
_refine_ls_weighting_details 'calc w=1/[\s^2^(Fo^2^)+(0.0389P)^2^+7.9789P] where P=(Fo^2^+2Fc^2^)/3'
_refine_ls_weighting_scheme calc
_refine_ls_wR_factor_gt 0.1092
_refine_ls_wR_factor_ref 0.1101
_reflns_number_gt 3938
_reflns_number_total 4078
_reflns_threshold_expression >2sigma(I)
_cod_data_source_file ic102256t_si_002_03.cif
_cod_data_source_block colala
_cod_original_sg_symbol_Hall 'P 61 2 (0 0 -1)'
_cod_database_code 4324258

loop_
_symmetry_equiv_pos_as_xyz
'x, y, z'
'-y, x-y, z+1/3'
'-x+y, -x, z+2/3'
'-x, -y, z+1/2'
'y, -x+y, z+5/6'
'x-y, x, z+1/6'
'y, x, -z+1/3'
'x-y, -y, -z'
'-x, -x+y, -z+2/3'
'-y, -x, -z+5/6'
'-x+y, y, -z+1/2'
'x, x-y, -z+1/6'

loop_
_atom_site_label
_atom_site_type_symbol
_atom_site_fract_x
_atom_site_fract_y
_atom_site_fract_z
_atom_site_U_iso_or_equiv
_atom_site_adp_type
_atom_site_occupancy
_atom_site_symmetry_multiplicity
_atom_site_calc_flag
_atom_site_refinement_flags
Co1 Co -0.19033(5) 0.0000 0.0000 0.02261(15) Uani 1 2 d S
C1 C 0.0926(4) 0.9528(4) 0.06228(5) 0.0338(8) Uani 1 1 d .
C2 C 0.2179(4) 1.0787(4) 0.05626(5) 0.0369(9) Uani 1 1 d .
C3 C 0.3455(4) 1.0879(4) 0.05953(5) 0.0394(9) Uani 1 1 d .
C4 C 0.3550(4) 0.9808(4) 0.06913(6) 0.0398(9) Uani 1 1 d .
C5 C 0.2316(4) 0.8570(4) 0.07592(6) 0.0346(8) Uani 1 1 d .
C6 C 0.2105(5) 1.1855(4) 0.04698(5) 0.0483(10) Uani 1 1 d .
H6 H 0.1247 1.1784 0.0445 0.058 Uiso 1 1 calc R
C7 C 0.3303(6) 1.3043(5) 0.04124(7) 0.0650(15) Uani 1 1 d .
H7 H 0.3254 1.3789 0.0353 0.078 Uiso 1 1 calc R
C8 C 0.4545(6) 1.3138(5) 0.04406(7) 0.0646(14) Uani 1 1 d .
H8 H 0.5342 1.3945 0.0397 0.078 Uiso 1 1 calc R
C9 C 0.4667(5) 1.2081(4) 0.05314(7) 0.0538(12) Uani 1 1 d .
C10 C 0.5924(5) 1.2123(6) 0.05650(8) 0.0670(14) Uani 1 1 d .
H10 H 0.6743 1.2913 0.0524 0.080 Uiso 1 1 calc R
C11 C 0.5984(5) 1.1071(6) 0.06542(8) 0.0705(14) Uani 1 1 d .
H11 H 0.6840 1.1130 0.0674 0.085 Uiso 1 1 calc R
C12 C 0.4799(4) 0.9896(5) 0.07172(7) 0.0559(11) Uani 1 1 d .
H12 H 0.4852 0.9155 0.0778 0.067 Uiso 1 1 calc R
C13 C -0.0157(4) 0.7205(4) 0.07665(5) 0.0346(8) Uani 1 1 d .
H13A H -0.0925 0.7363 0.0794 0.042 Uiso 1 1 calc R
H13B H -0.0015 0.6792 0.0899 0.042 Uiso 1 1 calc R
C14 C -0.0488(3) 0.6257(3) 0.05773(5) 0.0299(7) Uani 1 1 d .
C15 C 0.0214(4) 0.5681(4) 0.04916(6) 0.0369(8) Uani 1 1 d .
H15 H 0.0998 0.5701 0.0550 0.044 Uiso 1 1 calc R
C16 C -0.0145(5) 0.4356(4) 0.01395(6) 0.0486(10) Uani 1 1 d .
H16 H -0.0563 0.4417 0.0000 0.058 Uiso 1 1 calc R
C17 C 0.1374(6) 0.5040(5) 0.01063(11) 0.098(2) Uani 1 1 d .
H17A H 0.1751 0.6023 0.0093 0.147 Uiso 1 1 calc R
H17B H 0.1567 0.4691 -0.0027 0.147 Uiso 1 1 calc R
H17C H 0.1790 0.4850 0.0231 0.147 Uiso 1 1 calc R
C18 C -0.0729(3) 0.2853(3) 0.01939(5) 0.0322(7) Uani 1 1 d .
C19 C 0.0059(3) -0.1076(3) 0.00704(5) 0.0255(6) Uani 1 1 d .
H19 H -0.0748 -0.1850 0.0120 0.031 Uiso 1 1 calc R
C20 C 0.1253(3) -0.1112(3) 0.00738(5) 0.0248(6) Uani 1 1 d .
H20 H 0.1259 -0.1895 0.0127 0.030 Uiso 1 1 calc R
C21 C 0.2449(4) 0.0000 0.0000 0.0228(9) Uani 1 2 d S
C22 C 0.3761(4) 0.0000 0.0000 0.0265(9) Uani 1 2 d S
C23 C 0.3976(3) -0.0848(4) 0.01385(5) 0.0293(7) Uani 1 1 d .
H23 H 0.3281 -0.1444 0.0235 0.035 Uiso 1 1 calc R
C24 C 0.5209(3) -0.0812(4) 0.01333(5) 0.0302(8) Uani 1 1 d .
H24 H 0.5342 -0.1392 0.0229 0.036 Uiso 1 1 calc R
N1 N 0.1078(3) 0.8503(3) 0.07193(4) 0.0309(6) Uani 1 1 d .
N2 N -0.1528(3) 0.5986(3) 0.04440(6) 0.0446(8) Uani 1 1 d .
N3 N -0.1511(4) 0.5270(3) 0.02799(5) 0.0513(9) Uani 1 1 d .
N4 N -0.0450(3) 0.5077(3) 0.03066(5) 0.0375(7) Uani 1 1 d .
N5 N -0.0019(3) 0.0000 0.0000 0.0254(7) Uani 1 2 d S
N6 N 0.6225(3) 0.0000 0.0000 0.0300(8) Uani 1 2 d S
O1 O -0.0212(3) 0.9360(3) 0.05920(4) 0.0469(7) Uani 1 1 d .
O2 O 0.2320(3) 0.7603(3) 0.08441(5) 0.0479(7) Uani 1 1 d .
O3 O -0.0867(2) 0.2128(2) 0.00276(3) 0.0277(5) Uani 1 1 d .
O4 O -0.1004(3) 0.2473(3) 0.03830(4) 0.0529(8) Uani 1 1 d .
O5 O -0.2055(3) -0.0196(3) 0.03396(4) 0.0331(5) Uani 1 1 d D
H5A H -0.174(5) 0.056(3) 0.0365(7) 0.056(15) Uiso 1 1 d D
H5B H -0.162(4) -0.040(5) 0.0408(7) 0.062(15) Uiso 1 1 d D
O1S O 0.3899(5) 0.7238(4) 0.11771(7) 0.1090(16) Uani 1 1 d .
H1SA H 0.3536 0.7405 0.1072 0.163 Uiso 1 1 d R
H1SB H 0.4585 0.8015 0.1188 0.163 Uiso 1 1 d R
O2S O 0.6328(4) 0.9656(4) 0.12601(7) 0.0988(15) Uani 1 1 d .
H2SA H 0.6514 0.9402 0.1377 0.148 Uiso 1 1 d R
H2SB H 0.6574 0.9473 0.1142 0.148 Uiso 1 1 d R
O3S O 0.7113(10) 0.8557(5) 0.0833 0.124(5) Uiso 0.766(18) 2 d SP

loop_
_atom_site_aniso_label
_atom_site_aniso_U_11
_atom_site_aniso_U_22
_atom_site_aniso_U_33
_atom_site_aniso_U_23
_atom_site_aniso_U_13
_atom_site_aniso_U_12
Co1 0.0181(2) 0.0231(3) 0.0283(3) 0.0010(3) 0.00048(13) 0.01154(16)
C1 0.044(2) 0.038(2) 0.0246(16) -0.0041(14) -0.0034(14) 0.0250(18)
C2 0.054(2) 0.0305(19) 0.0219(16) -0.0049(14) -0.0036(15) 0.0175(18)
C3 0.039(2) 0.038(2) 0.0283(17) -0.0093(15) 0.0031(15) 0.0100(18)
C4 0.040(2) 0.046(2) 0.0308(17) -0.0048(16) -0.0010(15) 0.0197(19)
C5 0.036(2) 0.036(2) 0.0337(18) -0.0048(14) -0.0043(15) 0.0196(17)
C6 0.079(3) 0.040(2) 0.0286(17) -0.0063(17) -0.0069(18) 0.031(2)
C7 0.113(5) 0.037(2) 0.039(2) 0.0008(18) 0.003(3) 0.034(3)
C8 0.078(4) 0.041(3) 0.044(2) -0.0016(19) 0.004(2) 0.006(3)
C9 0.057(3) 0.041(2) 0.038(2) -0.0074(18) 0.0078(19) 0.006(2)
C10 0.041(3) 0.067(4) 0.058(3) -0.010(3) 0.008(2) 0.001(2)
C11 0.040(3) 0.087(4) 0.068(3) -0.003(3) -0.001(2) 0.019(3)
C12 0.037(2) 0.067(3) 0.056(2) -0.012(2) -0.0072(19) 0.020(2)
C13 0.036(2) 0.036(2) 0.0323(17) -0.0004(14) 0.0023(15) 0.0187(17)
C14 0.0259(17) 0.0256(17) 0.0358(18) 0.0029(14) 0.0006(14) 0.0111(15)
C15 0.037(2) 0.037(2) 0.0387(18) -0.0010(16) -0.0040(16) 0.0195(17)
C16 0.074(3) 0.029(2) 0.0346(19) -0.0029(16) 0.008(2) 0.020(2)
C17 0.084(4) 0.044(3) 0.127(5) -0.019(3) 0.068(4) 0.004(3)
C18 0.0293(19) 0.0279(18) 0.0363(18) -0.0028(15) -0.0025(14) 0.0119(15)
C19 0.0197(15) 0.0266(17) 0.0278(15) -0.0007(13) -0.0004(12) 0.0097(14)
C20 0.0249(16) 0.0238(16) 0.0276(15) 0.0008(13) 0.0000(12) 0.0137(15)
C21 0.0202(15) 0.029(2) 0.022(2) -0.0034(18) -0.0017(9) 0.0144(12)
C22 0.0253(17) 0.028(2) 0.027(2) -0.005(2) -0.0023(10) 0.0142(12)
C23 0.0232(17) 0.0344(19) 0.0311(17) 0.0068(14) 0.0056(13) 0.0152(15)
C24 0.0270(17) 0.035(2) 0.0333(17) 0.0097(14) 0.0049(14) 0.0188(15)
N1 0.0337(16) 0.0310(16) 0.0301(14) -0.0026(12) -0.0020(12) 0.0178(14)
N2 0.044(2) 0.0365(18) 0.056(2) -0.0126(15) -0.0155(15) 0.0218(16)
N3 0.060(2) 0.0425(19) 0.056(2) -0.0132(16) -0.0247(17) 0.0287(18)
N4 0.0462(19) 0.0266(15) 0.0350(15) -0.0037(12) -0.0029(14) 0.0146(14)
N5 0.0208(13) 0.030(2) 0.0288(17) -0.0056(16) -0.0028(8) 0.0148(11)
N6 0.0204(14) 0.032(2) 0.041(2) 0.0092(19) 0.0046(9) 0.0160(11)
O1 0.0461(17) 0.0523(17) 0.0528(16) 0.0037(13) -0.0040(13) 0.0325(14)
O2 0.0451(16) 0.0456(16) 0.0588(17) 0.0036(14) -0.0106(14) 0.0272(14)
O3 0.0276(12) 0.0227(11) 0.0324(12) -0.0019(9) 0.0003(10) 0.0124(10)
O4 0.077(2) 0.0347(15) 0.0336(14) 0.0005(12) 0.0026(14) 0.0176(15)
O5 0.0386(15) 0.0360(16) 0.0334(12) 0.0061(11) -0.0001(10) 0.0252(13)
O1S 0.111(4) 0.095(3) 0.113(3) 0.027(3) -0.044(3) 0.046(3)
O2S 0.092(3) 0.071(3) 0.123(3) 0.019(2) -0.046(3) 0.033(2)

loop_
_atom_type_symbol
_atom_type_description
_atom_type_scat_dispersion_real
_atom_type_scat_dispersion_imag
_atom_type_scat_source
C C 0.0033 0.0016 'International Tables Vol C Tables 4.2.6.8 and 6.1.1.4'
H H 0.0000 0.0000 'International Tables Vol C Tables 4.2.6.8 and 6.1.1.4'
N N 0.0061 0.0033 'International Tables Vol C Tables 4.2.6.8 and 6.1.1.4'
O O 0.0106 0.0060 'International Tables Vol C Tables 4.2.6.8 and 6.1.1.4'
Co Co 0.3494 0.9721 'International Tables Vol C Tables 4.2.6.8 and 6.1.1.4'

loop_
_geom_angle_atom_site_label_1
_geom_angle_atom_site_label_2
_geom_angle_atom_site_label_3
_geom_angle
_geom_angle_site_symmetry_1
_geom_angle_site_symmetry_3
O5 Co1 O5 176.65(14) . 8
O5 Co1 O3 89.32(10) . 8
O5 Co1 O3 90.63(10) 8 8
O5 Co1 O3 90.63(10) . .
O5 Co1 O3 89.32(10) 8 .
O3 Co1 O3 178.28(12) 8 .
O5 Co1 N6 88.33(7) . 1_455
O5 Co1 N6 88.33(7) 8 1_455
O3 Co1 N6 89.14(6) 8 1_455
O3 Co1 N6 89.14(6) . 1_455
O5 Co1 N5 91.67(7) . .
O5 Co1 N5 91.67(7) 8 .
O3 Co1 N5 90.86(6) 8 .
O3 Co1 N5 90.86(6) . .
N6 Co1 N5 180.0 1_455 .
O5 Co1 O4 51.33(8) . .
O5 Co1 O4 128.19(8) 8 .
O3 Co1 O4 140.00(7) 8 .
O3 Co1 O4 39.70(7) . .
N6 Co1 O4 83.54(6) 1_455 .
N5 Co1 O4 96.46(6) . .
O1 C1 N1 120.0(3) . .
O1 C1 C2 123.0(3) . .
N1 C1 C2 117.0(3) . .
C6 C2 C3 120.3(4) . .
C6 C2 C1 120.1(4) . .
C3 C2 C1 119.6(3) . .
C4 C3 C2 121.1(3) . .
C4 C3 C9 119.3(4) . .
C2 C3 C9 119.7(4) . .
C12 C4 C3 120.5(4) . .
C12 C4 C5 119.5(4) . .
C3 C4 C5 120.0(3) . .
O2 C5 N1 119.0(3) . .
O2 C5 C4 123.7(4) . .
N1 C5 C4 117.2(3) . .
C2 C6 C7 119.6(5) . .
C2 C6 H6 120.2 . .
C7 C6 H6 120.2 . .
C8 C7 C6 120.7(4) . .
C8 C7 H7 119.7 . .
C6 C7 H7 119.7 . .
C7 C8 C9 121.6(4) . .
C7 C8 H8 119.2 . .
C9 C8 H8 119.2 . .
C8 C9 C10 124.1(5) . .
C8 C9 C3 118.1(5) . .
C10 C9 C3 117.8(5) . .
C11 C10 C9 121.7(5) . .
C11 C10 H10 119.2 . .
C9 C10 H10 119.2 . .
C10 C11 C12 120.6(5) . .
C10 C11 H11 119.7 . .
C12 C11 H11 119.7 . .
C4 C12 C11 120.1(5) . .
C4 C12 H12 119.9 . .
C11 C12 H12 119.9 . .
N1 C13 C14 109.8(3) . .
N1 C13 H13A 109.7 . .
C14 C13 H13A 109.7 . .
N1 C13 H13B 109.7 . .
C14 C13 H13B 109.7 . .
H13A C13 H13B 108.2 . .
N2 C14 C15 108.3(3) . .
N2 C14 C13 121.0(3) . .
C15 C14 C13 130.3(3) . .
N4 C15 C14 104.9(3) . .
N4 C15 H15 127.6 . .
C14 C15 H15 127.6 . .
N4 C16 C17 109.7(3) . .
N4 C16 C18 112.4(3) . .
C17 C16 C18 110.5(4) . .
N4 C16 H16 108.0 . .
C17 C16 H16 108.0 . .
C18 C16 H16 108.0 . .
C16 C17 H17A 109.5 . .
C16 C17 H17B 109.5 . .
H17A C17 H17B 109.5 . .
C16 C17 H17C 109.5 . .
H17A C17 H17C 109.5 . .
H17B C17 H17C 109.5 . .
O4 C18 O3 127.3(3) . .
O4 C18 C16 119.6(3) . .
O3 C18 C16 113.1(3) . .
N5 C19 C20 123.1(3) . .
N5 C19 H19 118.4 . .
C20 C19 H19 118.4 . .
C19 C20 C21 119.8(3) . .
C19 C20 H20 120.1 . .
C21 C20 H20 120.1 . .
C20 C21 C20 116.9(4) . 8
C20 C21 C22 121.54(19) . .
C20 C21 C22 121.54(19) 8 .
C23 C22 C23 117.3(4) 8 .
C23 C22 C21 121.3(2) 8 .
C23 C22 C21 121.3(2) . .
C24 C23 C22 119.4(3) . .
C24 C23 H23 120.3 . .
C22 C23 H23 120.3 . .
N6 C24 C23 123.2(3) . .
N6 C24 H24 118.4 . .
C23 C24 H24 118.4 . .
C1 N1 C5 125.0(3) . .
C1 N1 C13 117.9(3) . .
C5 N1 C13 116.8(3) . .
N3 N2 C14 109.3(3) . .
N2 N3 N4 107.7(3) . .
N3 N4 C15 109.9(3) . .
N3 N4 C16 119.5(3) . .
C15 N4 C16 130.5(4) . .
C19 N5 C19 117.1(4) 8 .
C19 N5 Co1 121.45(19) 8 .
C19 N5 Co1 121.45(19) . .
C24 N6 C24 117.6(4) . 8
C24 N6 Co1 121.19(19) . 1_655
C24 N6 Co1 121.19(19) 8 1_655
C18 O3 Co1 128.8(2) . .
C18 O4 Co1 63.5(2) . .
Co1 O5 H5A 96(4) . .
Co1 O5 H5B 123(4) . .
H5A O5 H5B 103(5) . .
H1SA O1S H1SB 97.3 . .
H2SA O2S H2SB 118.9 . .

loop_
_geom_bond_atom_site_label_1
_geom_bond_atom_site_label_2
_geom_bond_distance
_geom_bond_site_symmetry_2
Co1 O5 2.096(2) .
Co1 O5 2.096(2) 8
Co1 O3 2.102(2) 8
Co1 O3 2.102(2) .
Co1 N6 2.128(4) 1_455
Co1 N5 2.142(4) .
Co1 O4 3.408(3) .
C1 O1 1.224(4) .
C1 N1 1.392(4) .
C1 C2 1.475(5) .
C2 C6 1.382(5) .
C2 C3 1.415(6) .
C3 C4 1.405(6) .
C3 C9 1.428(5) .
C4 C12 1.382(6) .
C4 C5 1.466(5) .
C5 O2 1.218(4) .
C5 N1 1.394(5) .
C6 C7 1.401(7) .
C6 H6 0.9500 .
C7 C8 1.373(7) .
C7 H7 0.9500 .
C8 C9 1.393(7) .
C8 H8 0.9500 .
C9 C10 1.420(7) .
C10 C11 1.349(8) .
C10 H10 0.9500 .
C11 C12 1.396(7) .
C11 H11 0.9500 .
C12 H12 0.9500 .
C13 N1 1.470(4) .
C13 C14 1.500(5) .
C13 H13A 0.9900 .
C13 H13B 0.9900 .
C14 N2 1.341(4) .
C14 C15 1.366(5) .
C15 N4 1.347(4) .
C15 H15 0.9500 .
C16 N4 1.460(5) .
C16 C17 1.512(7) .
C16 C18 1.528(5) .
C16 H16 1.0000 .
C17 H17A 0.9800 .
C17 H17B 0.9800 .
C17 H17C 0.9800 .
C18 O4 1.225(4) .
C18 O3 1.273(4) .
C19 N5 1.341(4) .
C19 C20 1.379(4) .
C19 H19 0.9500 .
C20 C21 1.391(4) .
C20 H20 0.9500 .
C21 C20 1.391(4) 8
C21 C22 1.492(6) .
C22 C23 1.396(4) 8
C22 C23 1.396(4) .
C23 C24 1.383(4) .
C23 H23 0.9500 .
C24 N6 1.338(4) .
C24 H24 0.9500 .
N2 N3 1.302(5) .
N3 N4 1.340(5) .
N5 C19 1.341(4) 8
N6 C24 1.338(4) 8
N6 Co1 2.128(4) 1_655
O5 H5A 0.77(3) .
O5 H5B 0.77(3) .
O1S H1SA 0.8400 .
O1S H1SB 0.8400 .
O2S H2SA 0.8400 .
O2S H2SB 0.8402 .

loop_
_geom_hbond_atom_site_label_D
_geom_hbond_atom_site_label_H
_geom_hbond_atom_site_label_A
_geom_hbond_distance_DH
_geom_hbond_distance_HA
_geom_hbond_distance_DA
_geom_hbond_angle_DHA
_geom_hbond_site_symmetry_A
O5 H5A O4 0.77(3) 1.90(3) 2.661(4) 172(5) .
O5 H5B O1 0.77(3) 2.09(3) 2.848(4) 171(5) 1_545
O1S H1SA O2 0.84 2.06 2.886(5) 169 .
O1S H1SB O2S 0.84 1.98 2.802(6) 168 .
O2S H2SB O3S 0.84 2.39 3.217(6) 170 .
O2S H2SA O3 0.84 2.09 2.919(4) 168 6_665
O2S H2SA O5 0.84 2.67 3.111(5) 114 12_665

loop_
_geom_torsion_atom_site_label_1
_geom_torsion_atom_site_label_2
_geom_torsion_atom_site_label_3
_geom_torsion_atom_site_label_4
_geom_torsion
_geom_torsion_site_symmetry_1
_geom_torsion_site_symmetry_4
O1 C1 C2 C6 1.0(5) . .
N1 C1 C2 C6 -178.8(3) . .
O1 C1 C2 C3 -177.3(3) . .
N1 C1 C2 C3 2.8(4) . .
C6 C2 C3 C4 179.4(3) . .
C1 C2 C3 C4 -2.3(5) . .
C6 C2 C3 C9 -0.1(5) . .
C1 C2 C3 C9 178.2(3) . .
C2 C3 C4 C12 178.3(3) . .
C9 C3 C4 C12 -2.1(5) . .
C2 C3 C4 C5 0.1(5) . .
C9 C3 C4 C5 179.6(3) . .
C12 C4 C5 O2 2.0(6) . .
C3 C4 C5 O2 -179.7(3) . .
C12 C4 C5 N1 -176.8(3) . .
C3 C4 C5 N1 1.5(5) . .
C3 C2 C6 C7 -1.4(5) . .
C1 C2 C6 C7 -179.7(3) . .
C2 C6 C7 C8 2.2(6) . .
C6 C7 C8 C9 -1.5(7) . .
C7 C8 C9 C10 -179.8(4) . .
C7 C8 C9 C3 0.0(6) . .
C4 C3 C9 C8 -178.7(4) . .
C2 C3 C9 C8 0.8(5) . .
C4 C3 C9 C10 1.2(5) . .
C2 C3 C9 C10 -179.3(4) . .
C8 C9 C10 C11 179.8(5) . .
C3 C9 C10 C11 0.0(7) . .
C9 C10 C11 C12 -0.1(8) . .
C3 C4 C12 C11 2.0(6) . .
C5 C4 C12 C11 -179.7(4) . .
C10 C11 C12 C4 -0.9(7) . .
N1 C13 C14 N2 -106.2(4) . .
N1 C13 C14 C15 64.7(5) . .
N2 C14 C15 N4 0.1(4) . .
C13 C14 C15 N4 -171.8(3) . .
N4 C16 C18 O4 -21.5(5) . .
C17 C16 C18 O4 101.4(5) . .
N4 C16 C18 O3 158.7(3) . .
C17 C16 C18 O3 -78.4(4) . .
N5 C19 C20 C21 -0.6(4) . .
C19 C20 C21 C20 0.3(2) . 8
C19 C20 C21 C22 -179.7(2) . .
C20 C21 C22 C23 157.0(2) . 8
C20 C21 C22 C23 -23.0(2) 8 8
C20 C21 C22 C23 -23.0(2) . .
C20 C21 C22 C23 157.0(2) 8 .
C23 C22 C23 C24 0.1(2) 8 .
C21 C22 C23 C24 -179.9(2) . .
C22 C23 C24 N6 -0.3(5) . .
O1 C1 N1 C5 178.9(3) . .
C2 C1 N1 C5 -1.3(5) . .
O1 C1 N1 C13 4.4(5) . .
C2 C1 N1 C13 -175.8(3) . .
O2 C5 N1 C1 -179.7(3) . .
C4 C5 N1 C1 -0.9(5) . .
O2 C5 N1 C13 -5.1(5) . .
C4 C5 N1 C13 173.7(3) . .
C14 C13 N1 C1 91.4(4) . .
C14 C13 N1 C5 -83.6(4) . .
C15 C14 N2 N3 0.0(4) . .
C13 C14 N2 N3 172.7(3) . .
C14 N2 N3 N4 -0.1(4) . .
N2 N3 N4 C15 0.1(4) . .
N2 N3 N4 C16 -177.0(3) . .
C14 C15 N4 N3 -0.1(4) . .
C14 C15 N4 C16 176.6(3) . .
C17 C16 N4 N3 139.5(4) . .
C18 C16 N4 N3 -97.1(4) . .
C17 C16 N4 C15 -36.9(6) . .
C18 C16 N4 C15 86.5(5) . .
C20 C19 N5 C19 0.3(2) . 8
C20 C19 N5 Co1 -179.7(2) . .
O5 Co1 N5 C19 -117.49(16) . 8
O5 Co1 N5 C19 62.51(16) 8 8
O3 Co1 N5 C19 153.16(16) 8 8
O3 Co1 N5 C19 -26.84(16) . 8
O4 Co1 N5 C19 -66.24(15) . 8
O5 Co1 N5 C19 62.51(16) . .
O5 Co1 N5 C19 -117.49(16) 8 .
O3 Co1 N5 C19 -26.84(16) 8 .
O3 Co1 N5 C19 153.16(16) . .
O4 Co1 N5 C19 113.76(15) . .
C23 C24 N6 C24 0.2(3) . 8
C23 C24 N6 Co1 -179.8(3) . 1_655
O4 C18 O3 Co1 11.5(5) . .
C16 C18 O3 Co1 -168.7(2) . .
O5 Co1 O3 C18 -12.5(3) . .
O5 Co1 O3 C18 164.1(3) 8 .
N6 Co1 O3 C18 75.8(3) 1_455 .
N5 Co1 O3 C18 -104.2(3) . .
O4 Co1 O3 C18 -5.1(2) . .
O3 C18 O4 Co1 -6.1(3) . .
C16 C18 O4 Co1 174.1(4) . .
O5 Co1 O4 C18 175.1(3) . .
O5 Co1 O4 C18 -9.1(3) 8 .
O3 Co1 O4 C18 -172.8(2) 8 .
O3 Co1 O4 C18 4.6(2) . .
N6 Co1 O4 C18 -91.9(2) 1_455 .
N5 Co1 O4 C18 88.1(2) . .
